data_2240245
loop_
_publ_author_name
'Sowmya, N. Swarna'
'Sampathkrishnan, S.'
'Sudhahar, S.'
'Kumar, R. Mohan'
'Chakkaravarthi, G.'

_publ_section_title
;
 Crystal structure of 2-phenylethylaminium 4-nitrophenolate monohydrate
;
_journal_coeditor_code HB7318
_journal_issue 12
_journal_name_full 'Acta Crystallographica Section E'
_journal_page_first o1280
_journal_paper_doi 10.1107/S1600536814025318
_journal_volume 70
_journal_year 2014
_chemical_formula_iupac 'C8 H12 N +, C6 H4 N O3 -, H2 O'
_chemical_formula_moiety 'C8 H12 N +, C6 H4 N O3 -, H2 O'
_chemical_formula_sum 'C14 H18 N2 O4'
_chemical_formula_weight 278.30
_chemical_name_systematic
;
2-Phenylethylaminium 4-nitrophenol monohydrate
;
_space_group_IT_number 15
_symmetry_cell_setting monoclinic
_symmetry_space_group_name_Hall '-C 2yc'
_symmetry_space_group_name_H-M 'C 1 2/c 1'
_atom_sites_solution_hydrogens geom
_atom_sites_solution_primary direct
_atom_sites_solution_secondary difmap
_audit_creation_method SHELXL-97
_cell_angle_alpha 90.00
_cell_angle_beta 131.876(5)
_cell_angle_gamma 90.00
_cell_formula_units_Z 8
_cell_length_a 30.381(5)
_cell_length_b 6.100(4)
_cell_length_c 21.357(5)
_cell_measurement_reflns_used 359
_cell_measurement_temperature 295(2)
_cell_measurement_theta_max 28.4
_cell_measurement_theta_min 1.8
_cell_volume 2947(2)
_computing_cell_refinement
;
SAINT (Bruker, 2004)
;
_computing_data_collection
;
APEX2 (Bruker, 2004)
;
_computing_data_reduction
;
SAINT (Bruker, 2004)
;
_computing_molecular_graphics
;
PLATON (Spek, 2009)
;
_computing_publication_material
;
SHELXL97 (Sheldrick, 2008)
;
_computing_structure_refinement
;
SHELXL97 (Sheldrick, 2008)
;
_computing_structure_solution
;
SHELXS97 (Sheldrick, 2008)
;
_diffrn_ambient_temperature 295(2)
_diffrn_measured_fraction_theta_full 0.996
_diffrn_measured_fraction_theta_max 0.996
_diffrn_measurement_device_type 'Bruker Kappa APEXII CCD'
_diffrn_measurement_method '\w and \f scan'
_diffrn_radiation_monochromator graphite
_diffrn_radiation_source 'fine-focus sealed tube'
_diffrn_radiation_type MoK\a
_diffrn_radiation_wavelength 0.71073
_diffrn_reflns_av_R_equivalents 0.0205
_diffrn_reflns_av_sigmaI/netI 0.0199
_diffrn_reflns_limit_h_max 40
_diffrn_reflns_limit_h_min -38
_diffrn_reflns_limit_k_max 8
_diffrn_reflns_limit_k_min -7
_diffrn_reflns_limit_l_max 28
_diffrn_reflns_limit_l_min -28
_diffrn_reflns_number 14174
_diffrn_reflns_theta_full 28.35
_diffrn_reflns_theta_max 28.35
_diffrn_reflns_theta_min 1.80
_diffrn_standards_interval_time 0
_diffrn_standards_number 0
_exptl_absorpt_coefficient_mu 0.093
_exptl_absorpt_correction_T_max 0.9817
_exptl_absorpt_correction_T_min 0.9763
_exptl_absorpt_correction_type multi-scan
_exptl_absorpt_process_details
;
(SADABS; Sheldrick, 1996)
;
_exptl_crystal_colour colourless
_exptl_crystal_density_diffrn 1.254
_exptl_crystal_density_method 'not measured'
_exptl_crystal_description block
_exptl_crystal_F_000 1184
_exptl_crystal_size_max 0.26
_exptl_crystal_size_mid 0.24
_exptl_crystal_size_min 0.20
_refine_diff_density_max 0.208
_refine_diff_density_min -0.189
_refine_ls_extinction_coef 0.0031(5)
_refine_ls_extinction_expression Fc^*^=kFc[1+0.001xFc^2^\l^3^/sin(2\q)]^-1/4^
_refine_ls_extinction_method
;
SHELXL97 (Sheldrick, 2008)
;
_refine_ls_goodness_of_fit_ref 1.033
_refine_ls_hydrogen_treatment mixed
_refine_ls_matrix_type full
_refine_ls_number_parameters 200
_refine_ls_number_reflns 3675
_refine_ls_number_restraints 6
_refine_ls_restrained_S_all 1.035
_refine_ls_R_factor_all 0.0580
_refine_ls_R_factor_gt 0.0428
_refine_ls_shift/su_max 0.000
_refine_ls_shift/su_mean 0.000
_refine_ls_structure_factor_coef Fsqd
_refine_ls_weighting_details 'calc w=1/[\s^2^(Fo^2^)+(0.0561P)^2^+0.9540P] where P=(Fo^2^+2Fc^2^)/3'
_refine_ls_weighting_scheme calc
_refine_ls_wR_factor_gt 0.1117
_refine_ls_wR_factor_ref 0.1236
_reflns_number_gt 2748
_reflns_number_total 3675
_reflns_threshold_expression I>2\s(I)
_cod_data_source_file hb7318sup1.cif
_cod_data_source_block I
_cod_original_sg_symbol_H-M 'C 2/c'
_cod_database_code 2240245
_cod_database_fobs_code 2240245

loop_
_symmetry_equiv_pos_as_xyz
'x, y, z'
'-x, y, -z+1/2'
'x+1/2, y+1/2, z'
'-x+1/2, y+1/2, -z+1/2'
'-x, -y, -z'
'x, -y, z-1/2'
'-x+1/2, -y+1/2, -z'
'x+1/2, -y+1/2, z-1/2'

loop_
_atom_site_type_symbol
_atom_site_label
_atom_site_fract_x
_atom_site_fract_y
_atom_site_fract_z
_atom_site_U_iso_or_equiv
_atom_site_adp_type
_atom_site_calc_flag
_atom_site_refinement_flags
_atom_site_occupancy
_atom_site_symmetry_multiplicity
C C1 0.32367(5) 0.9073(2) 0.49756(8) 0.0480(3) Uani d . 1 1
C C2 0.31910(8) 1.1138(3) 0.51903(11) 0.0709(4) Uani d . 1 1
H H2 0.2885 1.2063 0.4777 0.085 Uiso calc R 1 1
C C3 0.35989(10) 1.1848(3) 0.60213(13) 0.0850(5) Uani d U 1 1
H H3 0.3564 1.3244 0.6159 0.102 Uiso calc R 1 1
C C4 0.40509(9) 1.0511(4) 0.66371(11) 0.0837(5) Uani d U 1 1
H H4 0.4322 1.0990 0.7192 0.100 Uiso calc R 1 1
C C5 0.41005(7) 0.8477(4) 0.64310(10) 0.0770(5) Uani d . 1 1
H H5 0.4407 0.7560 0.6846 0.092 Uiso calc R 1 1
C C6 0.36972(6) 0.7765(3) 0.56068(9) 0.0579(3) Uani d . 1 1
H H6 0.3738 0.6369 0.5476 0.070 Uiso calc R 1 1
C C7 0.28038(6) 0.8233(3) 0.40816(8) 0.0578(3) Uani d . 1 1
H H7A 0.2783 0.9273 0.3719 0.069 Uiso calc R 1 1
H H7B 0.2949 0.6856 0.4052 0.069 Uiso calc R 1 1
C C8 0.21941(6) 0.7889(3) 0.37618(9) 0.0606(4) Uani d . 1 1
H H8A 0.2214 0.6890 0.4133 0.073 Uiso calc R 1 1
H H8B 0.2039 0.9276 0.3763 0.073 Uiso calc R 1 1
C C9 0.12653(5) 1.0077(2) 0.10944(7) 0.0446(3) Uani d . 1 1
C C10 0.10095(6) 0.8472(2) 0.04638(8) 0.0530(3) Uani d . 1 1
H H10 0.1191 0.7110 0.0601 0.064 Uiso calc R 1 1
C C11 0.04981(6) 0.8868(2) -0.03490(8) 0.0567(3) Uani d . 1 1
H H11 0.0334 0.7782 -0.0756 0.068 Uiso calc R 1 1
C C12 0.02310(5) 1.0891(2) -0.05554(7) 0.0498(3) Uani d . 1 1
C C13 0.04662(5) 1.2508(2) 0.00428(8) 0.0521(3) Uani d . 1 1
H H13 0.0281 1.3867 -0.0105 0.062 Uiso calc R 1 1
C C14 0.09722(6) 1.2110(2) 0.08547(8) 0.0515(3) Uani d . 1 1
H H14 0.1126 1.3203 0.1257 0.062 Uiso calc R 1 1
N N1 0.17925(5) 0.6981(2) 0.28992(7) 0.0575(3) Uani d D 1 1
H H1A 0.1771(8) 0.784(3) 0.2537(9) 0.081(5) Uiso d D 1 1
H H1B 0.1421(5) 0.687(3) 0.2687(10) 0.079(5) Uiso d D 1 1
H H1C 0.1932(8) 0.567(2) 0.2897(12) 0.087(6) Uiso d D 1 1
N N2 -0.03040(5) 1.1357(3) -0.14047(8) 0.0693(4) Uani d . 1 1
O O1 0.17576(4) 0.97214(16) 0.18676(5) 0.0576(3) Uani d . 1 1
O O2 -0.05190(5) 1.3215(3) -0.15745(8) 0.0901(4) Uani d . 1 1
O O3 -0.05367(6) 0.9919(3) -0.19366(8) 0.1055(5) Uani d . 1 1
O O4 0.23008(5) 1.3211(2) 0.29355(7) 0.0714(3) Uani d D 1 1
H H4A 0.2588(7) 1.359(4) 0.2990(14) 0.107 Uiso d D 1 1
H H4B 0.2130(9) 1.221(3) 0.2576(11) 0.107 Uiso d D 1 1

loop_
_atom_site_aniso_label
_atom_site_aniso_U_11
_atom_site_aniso_U_22
_atom_site_aniso_U_33
_atom_site_aniso_U_12
_atom_site_aniso_U_13
_atom_site_aniso_U_23
C1 0.0467(6) 0.0555(7) 0.0463(6) -0.0004(5) 0.0329(6) 0.0024(5)
C2 0.0845(11) 0.0564(9) 0.0748(10) 0.0107(8) 0.0544(10) 0.0094(7)
C3 0.1192(15) 0.0617(10) 0.0949(12) -0.0177(8) 0.0801(11) -0.0224(8)
C4 0.0833(11) 0.1073(15) 0.0598(9) -0.0306(9) 0.0474(9) -0.0248(8)
C5 0.0545(8) 0.1111(14) 0.0486(8) 0.0072(9) 0.0275(7) 0.0073(9)
C6 0.0506(7) 0.0676(9) 0.0533(8) 0.0079(6) 0.0337(7) 0.0011(6)
C7 0.0457(7) 0.0815(10) 0.0448(7) 0.0011(7) 0.0296(6) 0.0002(6)
C8 0.0491(7) 0.0805(10) 0.0542(8) 0.0003(7) 0.0353(7) -0.0014(7)
C9 0.0342(5) 0.0487(7) 0.0426(6) -0.0014(5) 0.0222(5) 0.0067(5)
C10 0.0499(7) 0.0454(7) 0.0563(7) 0.0011(5) 0.0324(6) 0.0035(6)
C11 0.0539(7) 0.0599(8) 0.0485(7) -0.0108(6) 0.0310(6) -0.0067(6)
C12 0.0355(5) 0.0668(8) 0.0396(6) -0.0029(5) 0.0220(5) 0.0074(6)
C13 0.0403(6) 0.0557(7) 0.0517(7) 0.0098(5) 0.0273(6) 0.0100(6)
C14 0.0434(6) 0.0512(7) 0.0461(7) 0.0006(5) 0.0242(6) -0.0023(5)
N1 0.0390(6) 0.0707(8) 0.0471(6) 0.0026(5) 0.0222(5) 0.0091(6)
N2 0.0460(6) 0.1001(11) 0.0440(6) -0.0063(7) 0.0227(6) 0.0111(7)
O1 0.0395(5) 0.0603(6) 0.0456(5) 0.0021(4) 0.0170(4) 0.0098(4)
O2 0.0524(6) 0.1087(10) 0.0654(7) 0.0168(6) 0.0211(6) 0.0326(7)
O3 0.0852(9) 0.1324(13) 0.0444(6) -0.0151(9) 0.0207(6) -0.0103(7)
O4 0.0561(6) 0.0691(7) 0.0702(7) -0.0085(5) 0.0344(6) -0.0119(5)

loop_
_atom_type_symbol
_atom_type_description
_atom_type_scat_dispersion_real
_atom_type_scat_dispersion_imag
_atom_type_scat_source
C C 0.0033 0.0016 'International Tables Vol C Tables 4.2.6.8 and 6.1.1.4'
H H 0.0000 0.0000 'International Tables Vol C Tables 4.2.6.8 and 6.1.1.4'
N N 0.0061 0.0033 'International Tables Vol C Tables 4.2.6.8 and 6.1.1.4'
O O 0.0106 0.0060 'International Tables Vol C Tables 4.2.6.8 and 6.1.1.4'

loop_
_geom_angle_atom_site_label_1
_geom_angle_atom_site_label_2
_geom_angle_atom_site_label_3
_geom_angle
C6 C1 C2 117.79(14)
C6 C1 C7 119.94(13)
C2 C1 C7 122.27(13)
C1 C2 C3 120.45(16)
C1 C2 H2 119.8
C3 C2 H2 119.8
C4 C3 C2 120.58(17)
C4 C3 H3 119.7
C2 C3 H3 119.7
C5 C4 C3 119.38(16)
C5 C4 H4 120.3
C3 C4 H4 120.3
C4 C5 C6 120.29(17)
C4 C5 H5 119.9
C6 C5 H5 119.9
C1 C6 C5 121.51(15)
C1 C6 H6 119.2
C5 C6 H6 119.2
C8 C7 C1 113.03(10)
C8 C7 H7A 109.0
C1 C7 H7A 109.0
C8 C7 H7B 109.0
C1 C7 H7B 109.0
H7A C7 H7B 107.8
N1 C8 C7 111.13(11)
N1 C8 H8A 109.4
C7 C8 H8A 109.4
N1 C8 H8B 109.4
C7 C8 H8B 109.4
H8A C8 H8B 108.0
O1 C9 C10 121.89(12)
O1 C9 C14 121.15(12)
C10 C9 C14 116.96(11)
C11 C10 C9 121.59(13)
C11 C10 H10 119.2
C9 C10 H10 119.2
C10 C11 C12 119.33(13)
C10 C11 H11 120.3
C12 C11 H11 120.3
C13 C12 C11 120.97(12)
C13 C12 N2 118.50(13)
C11 C12 N2 120.53(13)
C14 C13 C12 119.79(13)
C14 C13 H13 120.1
C12 C13 H13 120.1
C13 C14 C9 121.35(12)
C13 C14 H14 119.3
C9 C14 H14 119.3
C8 N1 H1A 112.1(12)
C8 N1 H1B 111.8(11)
H1A N1 H1B 105.3(16)
C8 N1 H1C 109.7(12)
H1A N1 H1C 106.2(16)
H1B N1 H1C 111.6(17)
O3 N2 O2 121.46(14)
O3 N2 C12 119.74(16)
O2 N2 C12 118.79(14)
H4A O4 H4B 106(2)

loop_
_geom_bond_atom_site_label_1
_geom_bond_atom_site_label_2
_geom_bond_distance
C1 C6 1.3761(19)
C1 C2 1.379(2)
C1 C7 1.5116(18)
C2 C3 1.392(3)
C2 H2 0.9300
C3 C4 1.367(3)
C3 H3 0.9300
C4 C5 1.358(3)
C4 H4 0.9300
C5 C6 1.382(2)
C5 H5 0.9300
C6 H6 0.9300
C7 C8 1.5010(19)
C7 H7A 0.9700
C7 H7B 0.9700
C8 N1 1.4795(19)
C8 H8A 0.9700
C8 H8B 0.9700
C9 O1 1.3091(14)
C9 C10 1.4066(19)
C9 C14 1.4084(19)
C10 C11 1.3729(19)
C10 H10 0.9300
C11 C12 1.378(2)
C11 H11 0.9300
C12 C13 1.377(2)
C12 N2 1.4410(17)
C13 C14 1.3677(18)
C13 H13 0.9300
C14 H14 0.9300
N1 H1A 0.901(9)
N1 H1B 0.895(9)
N1 H1C 0.908(9)
N2 O3 1.220(2)
N2 O2 1.235(2)
O4 H4A 0.834(9)
O4 H4B 0.836(10)

loop_
_geom_hbond_atom_site_label_D
_geom_hbond_atom_site_label_H
_geom_hbond_atom_site_label_A
_geom_hbond_site_symmetry_A
_geom_hbond_distance_DH
_geom_hbond_distance_HA
_geom_hbond_distance_DA
_geom_hbond_angle_DHA
_geom_hbond_publ_flag
N1 H1A O1 . 0.901(9) 1.812(10) 2.7108(17) 176(18) y
O4 H4B O1 . 0.836(10) 1.895(10) 2.7262(18) 173(2) y
N1 H1B O2 5_575 0.895(9) 2.112(12) 2.8937(17) 145(15) y
N1 H1C O4 1_545 0.908(9) 1.839(10) 2.742(2) 172(18) y
O4 H4A O1 4 0.834(9) 1.926(10) 2.7574(16) 175(2) y

loop_
_geom_torsion_atom_site_label_1
_geom_torsion_atom_site_label_2
_geom_torsion_atom_site_label_3
_geom_torsion_atom_site_label_4
_geom_torsion
C6 C1 C2 C3 -0.3(2)
C7 C1 C2 C3 179.97(14)
C1 C2 C3 C4 0.0(3)
C2 C3 C4 C5 0.2(3)
C3 C4 C5 C6 -0.1(3)
C2 C1 C6 C5 0.4(2)
C7 C1 C6 C5 -179.87(13)
C4 C5 C6 C1 -0.2(2)
C6 C1 C7 C8 112.74(15)
C2 C1 C7 C8 -67.52(18)
C1 C7 C8 N1 -177.62(13)
O1 C9 C10 C11 -178.94(12)
C14 C9 C10 C11 0.15(18)
C9 C10 C11 C12 0.6(2)
C10 C11 C12 C13 -0.67(19)
C10 C11 C12 N2 179.62(12)
C11 C12 C13 C14 0.01(19)
N2 C12 C13 C14 179.73(11)
C12 C13 C14 C9 0.8(2)
O1 C9 C14 C13 178.27(12)
C10 C9 C14 C13 -0.82(19)
C13 C12 N2 O3 -176.42(14)
C11 C12 N2 O3 3.3(2)
C13 C12 N2 O2 3.03(18)
C11 C12 N2 O2 -177.25(13)
